data_4128256
loop_
_publ_author_name
'Zhu, Yuxiang'
'Colomer, Ignacio'
'Thompson, Amber L.'
'Donohoe, Timothy J.'

_publ_section_title
;
 HFIP Solvent Enables Alcohols To Act as Alkylating Agents in
 Stereoselective Heterocyclization.
;
_journal_issue 16
_journal_name_full 'Journal of the American Chemical Society'
_journal_page_first 6489
_journal_page_last 6493
_journal_paper_doi 10.1021/jacs.9b02198
_journal_volume 141
_journal_year 2019
_chemical_formula_moiety 'C26 H30 O3'
_chemical_formula_sum 'C26 H30 O3'
_chemical_formula_weight 390.52
_chemical_melting_point ?
_space_group_IT_number 14
_space_group_name_Hall '-P 2ybc'
_space_group_name_H-M_alt 'P 1 21/c 1'
_symmetry_cell_setting monoclinic
_symmetry_space_group_name_Hall '-P 2ybc'
_symmetry_space_group_name_H-M 'P 1 21/c 1'
_atom_sites_solution_hydrogens difmap
_atom_sites_solution_primary other
_audit_creation_date 2018-07-04
_audit_creation_method CRYSTALS_ver_14.61_build_6720
_cell_angle_alpha 90
_cell_angle_beta 96.2374(17)
_cell_angle_gamma 90
_cell_formula_units_Z 4
_cell_length_a 13.8835(2)
_cell_length_b 13.7039(3)
_cell_length_c 11.1974(2)
_cell_measurement_reflns_used 9493
_cell_measurement_temperature 150
_cell_measurement_theta_max 75
_cell_measurement_theta_min 5
_cell_volume 2117.78(7)
_computing_cell_refinement
; 
 CrysAlisPro (Rigaku Oxford Diffraction, 2017) 
;
_computing_data_collection 'SuperNova, (Oxford Diffraction, 2010)'
_computing_data_reduction
; 
 CrysAlisPro (Rigaku Oxford Diffraction, 2017) 
;
_computing_molecular_graphics 'CAMERON (Watkin et al., 1996)'
_computing_publication_material 'CRYSTALS (Betteridge et al., 2003)'
_computing_structure_refinement 'CRYSTALS (Betteridge et al., 2003)'
_computing_structure_solution 'Superflip (Palatinus & Chapuis, 2007)'
_diffrn_ambient_temperature 150
_diffrn_measured_fraction_theta_full 0.996
_diffrn_measured_fraction_theta_max 0.991
_diffrn_measurement_device Area
_diffrn_measurement_device_type 'Oxford Diffraction SuperNova'
_diffrn_measurement_method \w
_diffrn_radiation_monochromator 'focussing mirrors'
_diffrn_radiation_type 'Cu K\a'
_diffrn_radiation_wavelength 1.54184
_diffrn_reflns_av_R_equivalents 0.028
_diffrn_reflns_av_sigmaI/netI 0.0389
_diffrn_reflns_limit_h_max 17
_diffrn_reflns_limit_h_min -16
_diffrn_reflns_limit_k_max 15
_diffrn_reflns_limit_k_min -17
_diffrn_reflns_limit_l_max 13
_diffrn_reflns_limit_l_min -13
_diffrn_reflns_number 26917
_diffrn_reflns_theta_full 74.832
_diffrn_reflns_theta_max 76.359
_diffrn_reflns_theta_min 4.547
_diffrn_standards_number 0
_exptl_absorpt_coefficient_mu 0.617
_exptl_absorpt_correction_T_max 0.98
_exptl_absorpt_correction_T_min 0.91
_exptl_absorpt_correction_type multi-scan
_exptl_absorpt_process_details
; 
 CrysAlisPro (Rigaku Oxford Diffraction, 2017) 
;
_exptl_crystal_colour clear_pale_colourless
_exptl_crystal_density_diffrn 1.225
_exptl_crystal_density_meas ?
_exptl_crystal_density_method 'not measured'
_exptl_crystal_description block
_exptl_crystal_F_000 840
_exptl_crystal_size_max 0.11
_exptl_crystal_size_mid 0.07
_exptl_crystal_size_min 0.03
_refine_diff_density_max 0.28
_refine_diff_density_min -0.17
_refine_ls_extinction_method None
_refine_ls_goodness_of_fit_ref 0.9961
_refine_ls_hydrogen_treatment constr
_refine_ls_matrix_type full
_refine_ls_number_parameters 262
_refine_ls_number_reflns 4397
_refine_ls_number_restraints 0
_refine_ls_R_factor_all 0.0500
_refine_ls_R_factor_gt 0.0418
_refine_ls_shift/su_max 0.0004432
_refine_ls_shift/su_mean 0.0000612
_refine_ls_structure_factor_coef Fsqd
_refine_ls_weighting_details
;
 Method= Modified Sheldrick 
 w=1/[\s^2^(F^2^) + ( 0.06P)^2^ + 0.53P] 
 ,where P=(max(Fo^2^,0) + 2Fc^2^)/3 
;
_refine_ls_weighting_scheme calc
_refine_ls_wR_factor_all 0.1167
_refine_ls_wR_factor_gt 0.1079
_refine_ls_wR_factor_ref 0.1167
_reflns_limit_h_max 17
_reflns_limit_h_min -17
_reflns_limit_k_max 17
_reflns_limit_k_min 0
_reflns_limit_l_max 13
_reflns_limit_l_min 0
_reflns_number_gt 3682
_reflns_number_total 4397
_reflns_threshold_expression I>2.0\s(I)
_oxford_diffrn_Wilson_B_factor 3.89
_oxford_diffrn_Wilson_scale 0.03
_oxford_refine_ls_r_factor_ref 0.0500
_oxford_refine_ls_scale 5.53(11)
_oxford_reflns_number_all 4397
_oxford_structure_analysis_title 6991
_cod_data_source_file ja9b02198_si_003.cif
_cod_data_source_block 3v
_cod_depositor_comments
;
The following automatic conversions were performed:

'_chemical_melting_point' value 'not measured' was changed to '?' -
the value is undefined or not given.

'_exptl_crystal_density_meas' value 'not measured' was changed to '?'
- the value is perceived as not measured.

Automatic conversion script
Id: cif_fix_values 4973 2017-02-22 13:04:09Z antanas 
;
_cod_original_sg_symbol_H-M 'P 21/c '
_cod_database_code 4128256
_oxford_refine_reflns_threshold_expression_ref I>-10.0\s(I)

loop_
_symmetry_equiv_pos_as_xyz
x,y,z
-x,-y,-z
x,-y+1/2,z+1/2
-x,y+1/2,-z+1/2

loop_
_atom_site_label
_atom_site_type_symbol
_atom_site_fract_x
_atom_site_fract_y
_atom_site_fract_z
_atom_site_U_iso_or_equiv
_atom_site_occupancy
_atom_site_adp_type
_atom_site_refinement_flags_posn
C1 C 0.64625(9) 0.65949(10) 0.74302(11) 0.0402 1.0000 Uani .
O2 O 0.58545(7) 0.74441(8) 0.73815(8) 0.0458 1.0000 Uani .
C3 C 0.52645(9) 0.74700(10) 0.62286(11) 0.0389 1.0000 Uani .
C4 C 0.56891(10) 0.66908(10) 0.54525(12) 0.0423 1.0000 Uani .
C5 C 0.66752(9) 0.64398(10) 0.61290(11) 0.0389 1.0000 Uani .
C6 C 0.70360(11) 0.54166(11) 0.58718(12) 0.0458 1.0000 Uani .
C7 C 0.70556(10) 0.51867(10) 0.45593(13) 0.0449 1.0000 Uani .
C8 C 0.78394(10) 0.47039(10) 0.43160(12) 0.0444 1.0000 Uani .
C9 C 0.85103(14) 0.45475(14) 0.54532(14) 0.0633 1.0000 Uani .
C10 C 0.80900(13) 0.51974(14) 0.63840(14) 0.0598 1.0000 Uani .
C11 C 0.73215(10) 0.67450(10) 0.83510(11) 0.0405 1.0000 Uani .
C12 C 0.75867(10) 0.60163(11) 0.91809(12) 0.0440 1.0000 Uani .
C13 C 0.84010(11) 0.61022(11) 1.00139(12) 0.0468 1.0000 Uani .
C14 C 0.89548(10) 0.69354(11) 1.00283(12) 0.0462 1.0000 Uani .
C15 C 0.86917(11) 0.76859(11) 0.92189(13) 0.0488 1.0000 Uani .
C16 C 0.78845(11) 0.75864(11) 0.83838(13) 0.0456 1.0000 Uani .
O17 O 0.97742(8) 0.70939(9) 1.08036(10) 0.0618 1.0000 Uani .
C18 C 1.01137(14) 0.63045(16) 1.15630(17) 0.0690 1.0000 Uani .
C21 C 0.53357(11) 0.84978(11) 0.57430(13) 0.0469 1.0000 Uani .
C22 C 0.48754(12) 0.92235(11) 0.65366(14) 0.0524 1.0000 Uani .
O23 O 0.38887(8) 0.89948(8) 0.66340(10) 0.0537 1.0000 Uani .
C24 C 0.38027(11) 0.80599(12) 0.71732(14) 0.0518 1.0000 Uani .
C25 C 0.42151(10) 0.72658(11) 0.64326(14) 0.0484 1.0000 Uani .
C31 C 0.80383(11) 0.43076(11) 0.31445(13) 0.0471 1.0000 Uani .
C32 C 0.73461(11) 0.43276(11) 0.21498(13) 0.0490 1.0000 Uani .
C33 C 0.75137(14) 0.39006(12) 0.10724(14) 0.0581 1.0000 Uani .
C34 C 0.83912(17) 0.34678(14) 0.09517(16) 0.0705 1.0000 Uani .
C35 C 0.90931(18) 0.34644(18) 0.19088(19) 0.0833 1.0000 Uani .
C36 C 0.89184(15) 0.38693(15) 0.30037(17) 0.0696 1.0000 Uani .
H11 H 0.6089 0.6019 0.7659 0.0465 1.0000 Uiso R
H42 H 0.5743 0.6916 0.4652 0.0508 1.0000 Uiso R
H41 H 0.5266 0.6118 0.5401 0.0492 1.0000 Uiso R
H51 H 0.7160 0.6907 0.5934 0.0453 1.0000 Uiso R
H61 H 0.6600 0.4956 0.6202 0.0542 1.0000 Uiso R
H71 H 0.6532 0.5359 0.3974 0.0543 1.0000 Uiso R
H91 H 0.9200 0.4723 0.5354 0.0770 1.0000 Uiso R
H92 H 0.8493 0.3849 0.5698 0.0770 1.0000 Uiso R
H102 H 0.8463 0.5822 0.6445 0.0705 1.0000 Uiso R
H101 H 0.8111 0.4906 0.7168 0.0718 1.0000 Uiso R
H121 H 0.7204 0.5440 0.9179 0.0520 1.0000 Uiso R
H131 H 0.8576 0.5613 1.0581 0.0565 1.0000 Uiso R
H151 H 0.9071 0.8265 0.9229 0.0590 1.0000 Uiso R
H161 H 0.7715 0.8096 0.7821 0.0527 1.0000 Uiso R
H181 H 1.0710 0.6551 1.2027 0.1015 1.0000 Uiso R
H182 H 0.9625 0.6115 1.2120 0.1010 1.0000 Uiso R
H183 H 1.0251 0.5735 1.1077 0.1010 1.0000 Uiso R
H212 H 0.6009 0.8642 0.5692 0.0549 1.0000 Uiso R
H211 H 0.4986 0.8517 0.4936 0.0538 1.0000 Uiso R
H222 H 0.4905 0.9887 0.6189 0.0634 1.0000 Uiso R
H221 H 0.5247 0.9214 0.7365 0.0602 1.0000 Uiso R
H241 H 0.4152 0.8062 0.7998 0.0594 1.0000 Uiso R
H242 H 0.3115 0.7974 0.7240 0.0610 1.0000 Uiso R
H252 H 0.4179 0.6628 0.6844 0.0584 1.0000 Uiso R
H251 H 0.3835 0.7225 0.5659 0.0567 1.0000 Uiso R
H321 H 0.6733 0.4637 0.2213 0.0587 1.0000 Uiso R
H331 H 0.7038 0.3918 0.0409 0.0703 1.0000 Uiso R
H341 H 0.8513 0.3177 0.0204 0.0844 1.0000 Uiso R
H351 H 0.9710 0.3169 0.1837 0.1004 1.0000 Uiso R
H361 H 0.9402 0.3871 0.3680 0.0841 1.0000 Uiso R

loop_
_atom_site_aniso_label
_atom_site_aniso_U_11
_atom_site_aniso_U_22
_atom_site_aniso_U_33
_atom_site_aniso_U_23
_atom_site_aniso_U_13
_atom_site_aniso_U_12
C1 0.0419(6) 0.0435(7) 0.0357(6) 0.0026(5) 0.0066(5) 0.0023(5)
O2 0.0475(5) 0.0552(6) 0.0341(5) -0.0037(4) 0.0016(4) 0.0135(4)
C3 0.0417(6) 0.0423(7) 0.0327(6) 0.0018(5) 0.0037(5) 0.0020(5)
C4 0.0457(7) 0.0464(7) 0.0347(6) -0.0009(5) 0.0033(5) 0.0037(6)
C5 0.0423(6) 0.0411(7) 0.0338(6) 0.0012(5) 0.0059(5) 0.0020(5)
C6 0.0532(8) 0.0426(7) 0.0423(7) 0.0019(6) 0.0079(6) 0.0058(6)
C7 0.0470(7) 0.0441(7) 0.0428(7) -0.0040(6) 0.0009(5) 0.0043(6)
C8 0.0507(7) 0.0407(7) 0.0415(7) 0.0007(5) 0.0041(6) 0.0060(6)
C9 0.0689(10) 0.0732(11) 0.0460(8) -0.0055(7) -0.0021(7) 0.0302(9)
C10 0.0682(10) 0.0677(10) 0.0413(7) -0.0044(7) -0.0041(7) 0.0264(8)
C11 0.0422(6) 0.0464(7) 0.0337(6) -0.0017(5) 0.0078(5) 0.0041(5)
C12 0.0476(7) 0.0481(8) 0.0366(6) 0.0020(5) 0.0069(5) -0.0007(6)
C13 0.0516(8) 0.0523(8) 0.0365(6) 0.0034(6) 0.0043(6) 0.0062(6)
C14 0.0445(7) 0.0546(8) 0.0390(7) -0.0080(6) 0.0017(5) 0.0061(6)
C15 0.0501(8) 0.0464(8) 0.0499(8) -0.0063(6) 0.0052(6) -0.0019(6)
C16 0.0503(7) 0.0451(7) 0.0417(7) 0.0005(6) 0.0055(6) 0.0053(6)
O17 0.0556(6) 0.0686(7) 0.0573(6) -0.0085(5) -0.0115(5) 0.0033(5)
C18 0.0628(10) 0.0834(13) 0.0563(9) 0.0029(9) -0.0139(8) 0.0090(9)
C21 0.0549(8) 0.0456(8) 0.0414(7) 0.0048(6) 0.0110(6) -0.0010(6)
C22 0.0656(9) 0.0420(8) 0.0503(8) 0.0018(6) 0.0101(7) 0.0013(7)
O23 0.0546(6) 0.0544(6) 0.0516(6) -0.0011(5) 0.0036(5) 0.0143(5)
C24 0.0429(7) 0.0591(9) 0.0548(8) -0.0006(7) 0.0116(6) 0.0022(6)
C25 0.0447(7) 0.0487(8) 0.0522(8) -0.0000(6) 0.0073(6) -0.0024(6)
C31 0.0546(8) 0.0437(7) 0.0438(7) 0.0010(6) 0.0094(6) 0.0062(6)
C32 0.0550(8) 0.0489(8) 0.0439(7) 0.0039(6) 0.0095(6) -0.0023(6)
C33 0.0773(11) 0.0560(9) 0.0414(7) 0.0029(7) 0.0082(7) -0.0067(8)
C34 0.1053(15) 0.0612(10) 0.0484(9) -0.0025(8) 0.0240(9) 0.0149(10)
C35 0.0947(15) 0.0932(15) 0.0650(11) -0.0033(10) 0.0220(10) 0.0443(13)
C36 0.0717(11) 0.0826(13) 0.0543(9) -0.0047(9) 0.0059(8) 0.0320(10)

loop_
_atom_type_symbol
_atom_type_scat_dispersion_real
_atom_type_scat_dispersion_imag
_atom_type_scat_Cromer_Mann_a1
_atom_type_scat_Cromer_Mann_b1
_atom_type_scat_Cromer_Mann_a2
_atom_type_scat_Cromer_Mann_b2
_atom_type_scat_Cromer_Mann_a3
_atom_type_scat_Cromer_Mann_b3
_atom_type_scat_Cromer_Mann_a4
_atom_type_scat_Cromer_Mann_b4
_atom_type_scat_Cromer_Mann_c
_atom_type_scat_source
C 0.0181 0.0091 2.3100 20.8439 1.0200 10.2075 1.5886 0.5687 0.8650 51.6512 0.2156 'International Tables Vol C 4.2.6.8 and 6.1.1.4'
H 0.0000 0.0000 0.4930 10.5109 0.3229 26.1257 0.1402 3.1424 0.0408 57.7998 0.0030 'International Tables Vol C 4.2.6.8 and 6.1.1.4'
O 0.0492 0.0322 3.0485 13.2771 2.2868 5.7011 1.5463 0.3239 0.8670 32.9089 0.2508 'International Tables Vol C 4.2.6.8 and 6.1.1.4'

loop_
_geom_angle_atom_site_label_1
_geom_angle_atom_site_label_2
_geom_angle_atom_site_label_3
_geom_angle
_geom_angle_publ_flag
O2 C1 C5 104.45(10) yes
O2 C1 C11 109.55(11) yes
C5 C1 C11 116.77(11) yes
O2 C1 H11 109.4 no
C5 C1 H11 107.2 no
C11 C1 H11 109.2 no
C1 O2 C3 109.04(10) yes
O2 C3 C4 105.79(10) yes
O2 C3 C21 106.79(11) yes
C4 C3 C21 113.53(11) yes
O2 C3 C25 108.55(11) yes
C4 C3 C25 112.91(12) yes
C21 C3 C25 108.94(11) yes
C3 C4 C5 104.72(10) yes
C3 C4 H42 112.3 no
C5 C4 H42 112.2 no
C3 C4 H41 109.0 no
C5 C4 H41 110.4 no
H42 C4 H41 108.1 no
C1 C5 C4 100.66(10) yes
C1 C5 C6 114.06(11) yes
C4 C5 C6 114.03(11) yes
C1 C5 H51 109.4 no
C4 C5 H51 110.2 no
C6 C5 H51 108.3 no
C5 C6 C7 114.66(12) yes
C5 C6 C10 115.23(13) yes
C7 C6 C10 101.84(12) yes
C5 C6 H61 107.0 no
C7 C6 H61 108.2 no
C10 C6 H61 109.7 no
C6 C7 C8 114.01(13) yes
C6 C7 H71 121.7 no
C8 C7 H71 124.3 no
C7 C8 C9 110.02(13) yes
C7 C8 C31 127.15(13) yes
C9 C8 C31 122.74(13) yes
C8 C9 C10 104.21(12) yes
C8 C9 H91 112.4 no
C10 C9 H91 111.9 no
C8 C9 H92 109.7 no
C10 C9 H92 110.4 no
H91 C9 H92 108.2 no
C6 C10 C9 106.03(13) yes
C6 C10 H102 108.8 no
C9 C10 H102 108.1 no
C6 C10 H101 110.7 no
C9 C10 H101 113.8 no
H102 C10 H101 109.2 no
C1 C11 C12 119.62(13) yes
C1 C11 C16 122.21(12) yes
C12 C11 C16 118.15(13) yes
C11 C12 C13 121.74(14) yes
C11 C12 H121 119.3 no
C13 C12 H121 119.0 no
C12 C13 C14 119.40(13) yes
C12 C13 H131 121.7 no
C14 C13 H131 118.9 no
C13 C14 C15 119.90(13) yes
C13 C14 O17 124.27(14) yes
C15 C14 O17 115.83(14) yes
C14 C15 C16 120.12(14) yes
C14 C15 H151 120.1 no
C16 C15 H151 119.7 no
C11 C16 C15 120.67(13) yes
C11 C16 H161 119.5 no
C15 C16 H161 119.8 no
C14 O17 C18 117.11(14) yes
O17 C18 H181 105.0 no
O17 C18 H182 111.4 no
H181 C18 H182 110.2 no
O17 C18 H183 110.2 no
H181 C18 H183 111.2 no
H182 C18 H183 108.9 no
C3 C21 C22 110.50(11) yes
C3 C21 H212 108.2 no
C22 C21 H212 111.9 no
C3 C21 H211 108.1 no
C22 C21 H211 109.0 no
H212 C21 H211 109.1 no
C21 C22 O23 111.75(13) yes
C21 C22 H222 109.4 no
O23 C22 H222 108.3 no
C21 C22 H221 108.8 no
O23 C22 H221 109.1 no
H222 C22 H221 109.5 no
C22 O23 C24 110.87(11) yes
O23 C24 C25 111.03(12) yes
O23 C24 H241 109.6 no
C25 C24 H241 109.5 no
O23 C24 H242 105.6 no
C25 C24 H242 112.8 no
H241 C24 H242 108.2 no
C3 C25 C24 111.94(12) yes
C3 C25 H252 109.2 no
C24 C25 H252 109.7 no
C3 C25 H251 108.3 no
C24 C25 H251 109.3 no
H252 C25 H251 108.4 no
C8 C31 C32 121.74(13) yes
C8 C31 C36 120.92(14) yes
C32 C31 C36 117.31(14) yes
C31 C32 C33 121.56(15) yes
C31 C32 H321 119.4 no
C33 C32 H321 119.1 no
C32 C33 C34 120.21(17) yes
C32 C33 H331 120.6 no
C34 C33 H331 119.2 no
C33 C34 C35 119.20(16) yes
C33 C34 H341 120.4 no
C35 C34 H341 120.3 no
C34 C35 C36 120.77(18) yes
C34 C35 H351 120.2 no
C36 C35 H351 119.0 no
C35 C36 C31 120.90(18) yes
C35 C36 H361 121.6 no
C31 C36 H361 117.4 no

loop_
_geom_bond_atom_site_label_1
_geom_bond_atom_site_label_2
_geom_bond_distance
_geom_bond_publ_flag
C1 O2 1.4351(16) yes
C1 C5 1.5326(17) yes
C1 C11 1.5036(18) yes
C1 H11 0.993 no
O2 C3 1.4522(15) yes
C3 C4 1.5344(18) yes
C3 C21 1.5170(19) yes
C3 C25 1.5249(19) yes
C4 C5 1.5300(18) yes
C4 H42 0.959 no
C4 H41 0.979 no
C5 C6 1.5268(19) yes
C5 H51 0.971 no
C6 C7 1.5062(19) yes
C6 C10 1.542(2) yes
C6 H61 0.975 no
C7 C8 1.327(2) yes
C7 H71 0.955 no
C8 C9 1.509(2) yes
C8 C31 1.4733(19) yes
C9 C10 1.534(2) yes
C9 H91 1.005 no
C9 H92 0.997 no
C10 H102 0.999 no
C10 H101 0.962 no
C11 C12 1.3863(19) yes
C11 C16 1.391(2) yes
C12 C13 1.390(2) yes
C12 H121 0.952 no
C13 C14 1.376(2) yes
C13 H131 0.937 no
C14 C15 1.393(2) yes
C14 O17 1.3713(17) yes
C15 C16 1.386(2) yes
C15 H151 0.952 no
C16 H161 0.953 no
O17 C18 1.424(2) yes
C18 H181 0.987 no
C18 H182 1.004 no
C18 H183 0.982 no
C21 C22 1.520(2) yes
C21 H212 0.963 no
C21 H211 0.979 no
C22 O23 1.421(2) yes
C22 H222 0.992 no
C22 H221 1.012 no
O23 C24 1.427(2) yes
C24 C25 1.518(2) yes
C24 H241 0.995 no
C24 H242 0.973 no
C25 H252 0.992 no
C25 H251 0.966 no
C31 C32 1.390(2) yes
C31 C36 1.386(2) yes
C32 C33 1.383(2) yes
C32 H321 0.960 no
C33 C34 1.375(3) yes
C33 H331 0.939 no
C34 C35 1.368(3) yes
C34 H341 0.959 no
C35 C36 1.391(3) yes
C35 H351 0.958 no
C36 H361 0.955 no

loop_
_geom_hbond_atom_site_label_D
_geom_hbond_atom_site_label_H
_geom_hbond_atom_site_label_A
_geom_hbond_site_symmetry_A
_geom_hbond_angle_DHA
_geom_hbond_distance_DH
_geom_hbond_distance_HA
_geom_hbond_distance_DA
_geom_hbond_publ_flag
C12 H121 O23 4_646 160 0.95 2.60 3.507(2) yes
C33 H331 O23 4_645 166 0.94 2.50 3.422(2) yes
